data_4026041
loop_
_publ_author_name
'Sung Kuk Kim'
'Dustin E. Gross'
'Dong-Gyu Cho'
'Vincent M. Lynch'
'Jonathan L. Sessler'

_publ_section_title
;
 N-Tosylpyrrolidine Calix[4]pyrrole: Synthesis and Ion Binding Studies
;
_journal_name_full 'Journal of Organic Chemistry'
_journal_page_first 1005
_journal_page_last 1012
_journal_paper_doi 10.1021/jo101882r
_journal_volume 76
_journal_year 2011
_chemical_formula_moiety 'C32 H36 N4 O4 S2, C H4 O'
_chemical_formula_sum 'C33 H40 N4 O5 S2'
_chemical_formula_weight 636.81
_chemical_name_systematic
;
 ?
;
_space_group_IT_number 14
_symmetry_cell_setting monoclinic
_symmetry_space_group_name_Hall '-P 2yn'
_symmetry_space_group_name_H-M 'P 1 21/n 1'
_atom_sites_solution_hydrogens geom
_atom_sites_solution_primary direct
_atom_sites_solution_secondary difmap
_audit_creation_method SHELXL-97
_cell_angle_alpha 90.00
_cell_angle_beta 98.261(11)
_cell_angle_gamma 90.00
_cell_formula_units_Z 4
_cell_length_a 12.817(3)
_cell_length_b 17.885(6)
_cell_length_c 13.861(5)
_cell_measurement_reflns_used 1241
_cell_measurement_temperature 153(2)
_cell_measurement_theta_max 25
_cell_measurement_theta_min 1
_cell_volume 3144.4(17)
_computing_cell_refinement 'Collect software, Nonius B.V. 1998'
_computing_data_collection 'Collect software, Nonius B.V. 1998'
_computing_data_reduction
;
DENZO and Scalepack (Otwinoski and Minor, 1997)
;
_computing_molecular_graphics 'XP SHELXTL/PC, Siemens Analytical'
_computing_structure_refinement 'XL SHELXTL/PC, Siemens Analytical'
_computing_structure_solution
;

SIR97 - Altomare A., Burla M.C., Camalli M., Cascarano G.L., Giacovazzo C., 
Guagliardi A., Moliterni A.G.G., Polidori G.,Spagna R.
;
_diffrn_ambient_temperature 153(2)
_diffrn_measured_fraction_theta_full 0.966
_diffrn_measured_fraction_theta_max 0.966
_diffrn_measurement_device_type 'Nonius Kappa CCD'
_diffrn_measurement_method \w-scans
_diffrn_radiation_monochromator graphite
_diffrn_radiation_source 'fine-focus sealed tube'
_diffrn_radiation_type MoK\a
_diffrn_radiation_wavelength 0.71073
_diffrn_reflns_av_R_equivalents 0.1094
_diffrn_reflns_av_sigmaI/netI 0.2338
_diffrn_reflns_limit_h_max 15
_diffrn_reflns_limit_h_min -15
_diffrn_reflns_limit_k_max 19
_diffrn_reflns_limit_k_min -21
_diffrn_reflns_limit_l_max 16
_diffrn_reflns_limit_l_min -16
_diffrn_reflns_number 8959
_diffrn_reflns_theta_full 25.00
_diffrn_reflns_theta_max 25.00
_diffrn_reflns_theta_min 2.32
_exptl_absorpt_coefficient_mu 0.217
_exptl_absorpt_correction_type none
_exptl_crystal_colour colorless
_exptl_crystal_density_diffrn 1.345
_exptl_crystal_description laths
_exptl_crystal_F_000 1352
_exptl_crystal_size_max 0.30
_exptl_crystal_size_mid 0.07
_exptl_crystal_size_min 0.04
_refine_diff_density_max 0.303
_refine_diff_density_min -0.192
_refine_diff_density_rms 0.045
_refine_ls_extinction_method none
_refine_ls_goodness_of_fit_ref 1.007
_refine_ls_hydrogen_treatment constr
_refine_ls_matrix_type full
_refine_ls_number_parameters 403
_refine_ls_number_reflns 5356
_refine_ls_number_restraints 0
_refine_ls_restrained_S_all 1.007
_refine_ls_R_factor_all 0.2844
_refine_ls_R_factor_gt 0.0922
_refine_ls_shift/su_max 0.047
_refine_ls_shift/su_mean 0.002
_refine_ls_structure_factor_coef Fsqd
_refine_ls_weighting_details 'calc w=1/[\s^2^(Fo^2^)+(0.0606P)^2^+2.5237P] where P=(Fo^2^+2Fc^2^)/3'
_refine_ls_weighting_scheme calc
_refine_ls_wR_factor_gt 0.1696
_refine_ls_wR_factor_ref 0.2370
_reflns_number_gt 1819
_reflns_number_total 5356
_reflns_threshold_expression >2sigma(I)
_cod_data_source_file jo101882r_si_003.cif
_cod_data_source_block ksk003
_cod_database_code 4026041

loop_
_symmetry_equiv_pos_as_xyz
'x, y, z'
'-x+1/2, y+1/2, -z+1/2'
'-x, -y, -z'
'x-1/2, -y-1/2, z-1/2'

loop_
_atom_site_label
_atom_site_type_symbol
_atom_site_fract_x
_atom_site_fract_y
_atom_site_fract_z
_atom_site_U_iso_or_equiv
_atom_site_adp_type
_atom_site_occupancy
_atom_site_symmetry_multiplicity
_atom_site_calc_flag
_atom_site_refinement_flags
S1 S 0.67734(19) 0.68842(15) 0.93773(16) 0.0953(8) Uani 1 1 d .
S2 S 0.1458(2) 0.55771(16) 0.85617(19) 0.0986(8) Uani 1 1 d .
O1 O 0.7510(4) 0.7449(4) 0.9259(4) 0.1097(19) Uani 1 1 d .
O2 O 0.6670(4) 0.6566(3) 1.0286(3) 0.1007(18) Uani 1 1 d .
O3 O 0.0789(5) 0.6137(4) 0.8110(4) 0.121(2) Uani 1 1 d .
O4 O 0.2183(4) 0.5702(3) 0.9448(4) 0.1014(18) Uani 1 1 d .
N1 N 0.6545(5) 0.4787(4) 0.6219(4) 0.081(2) Uani 1 1 d .
H1A H 0.6454 0.4481 0.5717 0.098 Uiso 1 1 calc R
N2 N 0.3861(4) 0.4212(3) 0.5772(4) 0.0723(17) Uani 1 1 d .
H2A H 0.4223 0.3999 0.5354 0.087 Uiso 1 1 calc R
N3 N 0.7016(5) 0.6232(4) 0.8664(4) 0.0796(18) Uani 1 1 d .
N4 N 0.2182(5) 0.5302(4) 0.7779(4) 0.084(2) Uani 1 1 d .
C1 C 0.7131(6) 0.5418(5) 0.6257(5) 0.074(2) Uani 1 1 d .
C2 C 0.7058(5) 0.5724(5) 0.7154(5) 0.066(2) Uani 1 1 d .
C3 C 0.6436(5) 0.5267(5) 0.7646(5) 0.069(2) Uani 1 1 d .
C4 C 0.6098(5) 0.4680(5) 0.7077(6) 0.068(2) Uani 1 1 d .
C5 C 0.5332(6) 0.4065(5) 0.7189(5) 0.070(2) Uani 1 1 d .
C6 C 0.4228(5) 0.4303(4) 0.6749(5) 0.068(2) Uani 1 1 d .
C7 C 0.3451(5) 0.4651(4) 0.7129(5) 0.065(2) Uani 1 1 d .
C8 C 0.2606(5) 0.4770(4) 0.6381(5) 0.068(2) Uani 1 1 d .
C9 C 0.2860(5) 0.4494(4) 0.5532(5) 0.071(2) Uani 1 1 d .
C10 C 0.2233(6) 0.4420(6) 0.4539(5) 0.088(3) Uani 1 1 d .
C11 C 0.7435(6) 0.6374(5) 0.7749(5) 0.087(3) Uani 1 1 d .
H11A H 0.7153 0.6845 0.7441 0.105 Uiso 1 1 calc R
H11B H 0.8215 0.6397 0.7857 0.105 Uiso 1 1 calc R
C12 C 0.6363(6) 0.5570(5) 0.8639(5) 0.087(2) Uani 1 1 d .
H12A H 0.5627 0.5698 0.8712 0.105 Uiso 1 1 calc R
H12B H 0.6644 0.5211 0.9154 0.105 Uiso 1 1 calc R
C13 C 0.5495(6) 0.7225(5) 0.8922(6) 0.086(2) Uani 1 1 d .
C14 C 0.5365(9) 0.7795(5) 0.8256(7) 0.100(3) Uani 1 1 d .
H14A H 0.5956 0.8045 0.8062 0.120 Uiso 1 1 calc R
C15 C 0.4358(10) 0.7995(6) 0.7878(7) 0.113(3) Uani 1 1 d .
H15A H 0.4267 0.8401 0.7433 0.136 Uiso 1 1 calc R
C16 C 0.3475(9) 0.7645(6) 0.8101(7) 0.098(3) Uani 1 1 d .
C17 C 0.3613(8) 0.7088(5) 0.8793(7) 0.093(3) Uani 1 1 d .
H17A H 0.3025 0.6843 0.8995 0.111 Uiso 1 1 calc R
C18 C 0.4615(8) 0.6898(5) 0.9179(6) 0.089(2) Uani 1 1 d .
H18A H 0.4706 0.6515 0.9658 0.107 Uiso 1 1 calc R
C19 C 0.2385(8) 0.7840(7) 0.7633(8) 0.152(4) Uani 1 1 d .
H19A H 0.2423 0.8207 0.7115 0.228 Uiso 1 1 calc R
H19B H 0.1990 0.8051 0.8123 0.228 Uiso 1 1 calc R
H19C H 0.2029 0.7388 0.7354 0.228 Uiso 1 1 calc R
C20 C 0.5345(5) 0.3927(5) 0.8274(5) 0.086(2) Uani 1 1 d .
H20A H 0.6064 0.3807 0.8576 0.130 Uiso 1 1 calc R
H20B H 0.4876 0.3509 0.8367 0.130 Uiso 1 1 calc R
H20C H 0.5104 0.4378 0.8579 0.130 Uiso 1 1 calc R
C21 C 0.5661(6) 0.3345(5) 0.6724(6) 0.098(3) Uani 1 1 d .
H21A H 0.5636 0.3420 0.6020 0.146 Uiso 1 1 calc R
H21B H 0.5177 0.2941 0.6840 0.146 Uiso 1 1 calc R
H21C H 0.6380 0.3212 0.7012 0.146 Uiso 1 1 calc R
C22 C 0.3189(6) 0.4921(5) 0.8084(5) 0.079(2) Uani 1 1 d .
H22A H 0.3108 0.4501 0.8531 0.095 Uiso 1 1 calc R
H22B H 0.3730 0.5271 0.8402 0.095 Uiso 1 1 calc R
C23 C 0.1711(5) 0.5149(5) 0.6775(5) 0.087(3) Uani 1 1 d .
H23A H 0.1500 0.5616 0.6416 0.104 Uiso 1 1 calc R
H23B H 0.1091 0.4816 0.6749 0.104 Uiso 1 1 calc R
C24 C 0.0621(7) 0.4837(5) 0.8789(6) 0.081(2) Uani 1 1 d .
C25 C -0.0397(8) 0.4808(6) 0.8323(6) 0.103(3) Uani 1 1 d .
H25A H -0.0659 0.5199 0.7891 0.123 Uiso 1 1 calc R
C26 C -0.1041(8) 0.4218(8) 0.8476(8) 0.114(3) Uani 1 1 d .
H26A H -0.1739 0.4189 0.8138 0.137 Uiso 1 1 calc R
C27 C -0.0663(8) 0.3678(7) 0.9117(8) 0.097(3) Uani 1 1 d .
C28 C 0.0337(9) 0.3731(6) 0.9596(6) 0.097(3) Uani 1 1 d .
H28A H 0.0584 0.3356 1.0059 0.117 Uiso 1 1 calc R
C29 C 0.1002(6) 0.4305(6) 0.9436(6) 0.087(3) Uani 1 1 d .
H29A H 0.1703 0.4328 0.9767 0.104 Uiso 1 1 calc R
C30 C -0.1331(8) 0.3022(6) 0.9275(8) 0.141(4) Uani 1 1 d .
H30A H -0.2063 0.3184 0.9262 0.212 Uiso 1 1 calc R
H30B H -0.1076 0.2796 0.9909 0.212 Uiso 1 1 calc R
H30C H -0.1293 0.2654 0.8758 0.212 Uiso 1 1 calc R
C31 C 0.1298(6) 0.4950(7) 0.4442(6) 0.144(5) Uani 1 1 d .
H31A H 0.1550 0.5465 0.4549 0.216 Uiso 1 1 calc R
H31B H 0.0842 0.4821 0.4927 0.216 Uiso 1 1 calc R
H31C H 0.0898 0.4906 0.3786 0.216 Uiso 1 1 calc R
C32 C 0.1804(7) 0.3647(7) 0.4400(6) 0.140(4) Uani 1 1 d .
H32A H 0.1309 0.3623 0.3792 0.210 Uiso 1 1 calc R
H32B H 0.1437 0.3515 0.4949 0.210 Uiso 1 1 calc R
H32C H 0.2384 0.3295 0.4367 0.210 Uiso 1 1 calc R
O1A O 0.5473(4) 0.4055(4) 0.4354(4) 0.112(2) Uani 1 1 d .
C1A C 0.5880(8) 0.3533(6) 0.3804(7) 0.130(3) Uani 1 1 d .
H1AC H 0.6094 0.3124 0.4235 0.195 Uiso 1 1 d R
H1AA H 0.6497 0.3686 0.3536 0.195 Uiso 1 1 d R
H1AB H 0.5357 0.3336 0.3303 0.195 Uiso 1 1 d R

loop_
_atom_site_aniso_label
_atom_site_aniso_U_11
_atom_site_aniso_U_22
_atom_site_aniso_U_33
_atom_site_aniso_U_23
_atom_site_aniso_U_13
_atom_site_aniso_U_12
S1 0.1040(18) 0.116(2) 0.0690(15) -0.0078(14) 0.0211(13) -0.0086(16)
S2 0.0975(17) 0.120(2) 0.0874(18) -0.0079(16) 0.0431(15) 0.0138(17)
O1 0.101(4) 0.119(5) 0.115(5) -0.018(4) 0.035(4) -0.033(4)
O2 0.109(4) 0.139(5) 0.056(3) 0.002(3) 0.020(3) 0.011(3)
O3 0.123(5) 0.128(6) 0.125(5) 0.022(4) 0.063(4) 0.047(4)
O4 0.113(4) 0.117(5) 0.080(4) -0.027(3) 0.035(4) -0.019(4)
N1 0.061(4) 0.133(7) 0.053(4) -0.005(4) 0.021(3) 0.012(4)
N2 0.053(4) 0.107(5) 0.060(4) -0.009(3) 0.019(3) 0.007(3)
N3 0.082(4) 0.099(5) 0.062(4) -0.006(4) 0.023(3) -0.010(4)
N4 0.079(4) 0.124(6) 0.055(4) -0.003(4) 0.027(3) 0.015(4)
C1 0.051(4) 0.111(7) 0.059(6) 0.009(5) 0.008(4) -0.005(5)
C2 0.046(4) 0.106(7) 0.045(5) -0.001(5) 0.007(4) 0.001(4)
C3 0.052(4) 0.101(7) 0.053(5) 0.011(5) 0.008(4) 0.004(4)
C4 0.046(4) 0.092(7) 0.064(5) -0.001(5) -0.002(4) 0.010(4)
C5 0.067(5) 0.086(6) 0.057(5) 0.008(4) 0.014(4) 0.004(5)
C6 0.051(5) 0.107(7) 0.047(5) -0.003(4) 0.010(4) -0.004(4)
C7 0.050(4) 0.093(6) 0.053(5) 0.006(4) 0.013(4) 0.006(4)
C8 0.053(4) 0.097(6) 0.061(5) 0.013(4) 0.026(4) 0.012(4)
C9 0.059(5) 0.104(6) 0.054(5) 0.002(4) 0.022(4) 0.012(4)
C10 0.057(5) 0.163(9) 0.047(5) -0.001(5) 0.020(4) -0.012(6)
C11 0.088(6) 0.115(8) 0.064(5) 0.003(5) 0.028(5) -0.009(5)
C12 0.088(5) 0.125(8) 0.052(5) 0.001(5) 0.022(4) 0.009(6)
C13 0.086(6) 0.102(7) 0.071(5) 0.010(5) 0.018(5) -0.004(5)
C14 0.124(9) 0.101(8) 0.085(6) 0.020(6) 0.049(6) 0.011(6)
C15 0.132(9) 0.111(8) 0.102(7) 0.036(6) 0.038(7) 0.038(8)
C16 0.116(8) 0.107(8) 0.076(6) 0.006(6) 0.031(6) 0.027(7)
C17 0.095(7) 0.104(8) 0.084(6) 0.007(6) 0.032(5) 0.015(6)
C18 0.100(7) 0.099(7) 0.075(6) 0.009(5) 0.029(6) 0.010(6)
C19 0.140(9) 0.180(13) 0.134(9) 0.015(8) 0.015(8) 0.053(9)
C20 0.072(5) 0.119(7) 0.066(5) 0.022(5) 0.004(4) 0.003(5)
C21 0.101(6) 0.101(7) 0.092(6) -0.005(5) 0.017(5) 0.016(5)
C22 0.076(5) 0.117(7) 0.046(4) 0.004(4) 0.015(4) 0.013(5)
C23 0.069(5) 0.127(8) 0.069(6) 0.019(5) 0.024(4) 0.018(5)
C24 0.064(6) 0.120(8) 0.060(5) -0.005(5) 0.019(4) 0.011(5)
C25 0.083(7) 0.141(10) 0.088(7) 0.006(6) 0.024(6) 0.019(7)
C26 0.081(7) 0.168(12) 0.093(8) -0.027(8) 0.011(6) 0.002(8)
C27 0.067(7) 0.133(10) 0.094(7) -0.042(7) 0.024(6) -0.008(7)
C28 0.096(8) 0.122(9) 0.077(6) -0.016(5) 0.023(6) -0.008(6)
C29 0.070(6) 0.119(8) 0.074(6) -0.002(6) 0.014(5) 0.000(6)
C30 0.124(8) 0.147(10) 0.165(10) -0.038(8) 0.063(7) -0.042(8)
C31 0.050(5) 0.316(16) 0.068(6) 0.008(7) 0.013(4) 0.061(7)
C32 0.118(8) 0.239(14) 0.070(6) -0.014(7) 0.034(5) -0.078(9)
O1A 0.131(5) 0.126(5) 0.086(4) -0.021(4) 0.040(4) 0.010(4)
C1A 0.155(9) 0.122(9) 0.118(8) -0.012(7) 0.039(7) 0.009(7)

loop_
_atom_type_symbol
_atom_type_description
_atom_type_scat_dispersion_real
_atom_type_scat_dispersion_imag
_atom_type_scat_source
C C 0.0033 0.0016 'International Tables Vol C Tables 4.2.6.8 and 6.1.1.4'
H H 0.0000 0.0000 'International Tables Vol C Tables 4.2.6.8 and 6.1.1.4'
N N 0.0061 0.0033 'International Tables Vol C Tables 4.2.6.8 and 6.1.1.4'
O O 0.0106 0.0060 'International Tables Vol C Tables 4.2.6.8 and 6.1.1.4'
S S 0.1246 0.1234 'International Tables Vol C Tables 4.2.6.8 and 6.1.1.4'

loop_
_geom_angle_atom_site_label_1
_geom_angle_atom_site_label_2
_geom_angle_atom_site_label_3
_geom_angle
_geom_angle_site_symmetry_1
_geom_angle_site_symmetry_3
O2 S1 O1 123.1(4) . .
O2 S1 N3 108.2(4) . .
O1 S1 N3 105.1(4) . .
O2 S1 C13 104.9(4) . .
O1 S1 C13 108.1(4) . .
N3 S1 C13 106.5(4) . .
O3 S2 O4 123.0(4) . .
O3 S2 N4 107.0(4) . .
O4 S2 N4 105.0(3) . .
O3 S2 C24 105.5(4) . .
O4 S2 C24 107.3(4) . .
N4 S2 C24 108.5(4) . .
C1 N1 C4 111.8(7) . .
C1 N1 H1A 124.1 . .
C4 N1 H1A 124.1 . .
C9 N2 C6 111.7(5) . .
C9 N2 H2A 124.1 . .
C6 N2 H2A 124.1 . .
C12 N3 C11 113.7(6) . .
C12 N3 S1 116.8(5) . .
C11 N3 S1 122.7(6) . .
C23 N4 C22 114.4(5) . .
C23 N4 S2 120.2(5) . .
C22 N4 S2 121.2(5) . .
N1 C1 C2 104.9(6) . .
N1 C1 C10 119.5(8) . 3_666
C2 C1 C10 135.1(9) . 3_666
C1 C2 C3 109.2(7) . .
C1 C2 C11 139.8(8) . .
C3 C2 C11 110.9(7) . .
C4 C3 C2 109.3(7) . .
C4 C3 C12 139.9(8) . .
C2 C3 C12 110.8(8) . .
C3 C4 N1 104.7(7) . .
C3 C4 C5 132.3(7) . .
N1 C4 C5 122.7(8) . .
C4 C5 C6 109.9(6) . .
C4 C5 C20 107.9(6) . .
C6 C5 C20 108.6(5) . .
C4 C5 C21 110.6(6) . .
C6 C5 C21 111.3(6) . .
C20 C5 C21 108.4(7) . .
C7 C6 N2 105.8(6) . .
C7 C6 C5 132.2(7) . .
N2 C6 C5 121.9(6) . .
C6 C7 C8 108.4(6) . .
C6 C7 C22 140.6(7) . .
C8 C7 C22 111.0(6) . .
C9 C8 C7 109.2(6) . .
C9 C8 C23 140.4(7) . .
C7 C8 C23 110.4(6) . .
C8 C9 N2 104.8(6) . .
C8 C9 C10 131.7(7) . .
N2 C9 C10 123.4(6) . .
C32 C10 C1 108.3(7) . 3_666
C32 C10 C9 109.9(8) . .
C1 C10 C9 112.6(6) 3_666 .
C32 C10 C31 107.2(8) . .
C1 C10 C31 108.8(7) 3_666 .
C9 C10 C31 109.8(7) . .
C2 C11 N3 102.5(6) . .
C2 C11 H11A 111.3 . .
N3 C11 H11A 111.3 . .
C2 C11 H11B 111.3 . .
N3 C11 H11B 111.3 . .
H11A C11 H11B 109.2 . .
N3 C12 C3 101.9(6) . .
N3 C12 H12A 111.4 . .
C3 C12 H12A 111.4 . .
N3 C12 H12B 111.4 . .
C3 C12 H12B 111.4 . .
H12A C12 H12B 109.2 . .
C18 C13 C14 118.0(8) . .
C18 C13 S1 121.1(7) . .
C14 C13 S1 120.8(8) . .
C15 C14 C13 118.0(8) . .
C15 C14 H14A 121.0 . .
C13 C14 H14A 121.0 . .
C16 C15 C14 124.1(9) . .
C16 C15 H15A 117.9 . .
C14 C15 H15A 117.9 . .
C15 C16 C17 117.4(9) . .
C15 C16 C19 123.3(10) . .
C17 C16 C19 119.3(10) . .
C18 C17 C16 118.4(9) . .
C18 C17 H17A 120.8 . .
C16 C17 H17A 120.8 . .
C17 C18 C13 124.0(8) . .
C17 C18 H18A 118.0 . .
C13 C18 H18A 118.0 . .
C16 C19 H19A 109.5 . .
C16 C19 H19B 109.5 . .
H19A C19 H19B 109.5 . .
C16 C19 H19C 109.5 . .
H19A C19 H19C 109.5 . .
H19B C19 H19C 109.5 . .
C5 C20 H20A 109.5 . .
C5 C20 H20B 109.5 . .
H20A C20 H20B 109.5 . .
C5 C20 H20C 109.5 . .
H20A C20 H20C 109.5 . .
H20B C20 H20C 109.5 . .
C5 C21 H21A 109.5 . .
C5 C21 H21B 109.5 . .
H21A C21 H21B 109.5 . .
C5 C21 H21C 109.5 . .
H21A C21 H21C 109.5 . .
H21B C21 H21C 109.5 . .
N4 C22 C7 101.3(5) . .
N4 C22 H22A 111.5 . .
C7 C22 H22A 111.5 . .
N4 C22 H22B 111.5 . .
C7 C22 H22B 111.5 . .
H22A C22 H22B 109.3 . .
N4 C23 C8 101.4(6) . .
N4 C23 H23A 111.5 . .
C8 C23 H23A 111.5 . .
N4 C23 H23B 111.5 . .
C8 C23 H23B 111.5 . .
H23A C23 H23B 109.3 . .
C29 C24 C25 121.0(9) . .
C29 C24 S2 118.5(8) . .
C25 C24 S2 120.5(9) . .
C24 C25 C26 120.6(10) . .
C24 C25 H25A 119.7 . .
C26 C25 H25A 119.7 . .
C27 C26 C25 118.8(10) . .
C27 C26 H26A 120.6 . .
C25 C26 H26A 120.6 . .
C26 C27 C28 119.7(11) . .
C26 C27 C30 120.0(11) . .
C28 C27 C30 120.3(13) . .
C27 C28 C29 122.4(10) . .
C27 C28 H28A 118.8 . .
C29 C28 H28A 118.8 . .
C24 C29 C28 117.5(8) . .
C24 C29 H29A 121.3 . .
C28 C29 H29A 121.3 . .
C27 C30 H30A 109.5 . .
C27 C30 H30B 109.5 . .
H30A C30 H30B 109.5 . .
C27 C30 H30C 109.5 . .
H30A C30 H30C 109.5 . .
H30B C30 H30C 109.5 . .
C10 C31 H31A 109.5 . .
C10 C31 H31B 109.5 . .
H31A C31 H31B 109.5 . .
C10 C31 H31C 109.5 . .
H31A C31 H31C 109.5 . .
H31B C31 H31C 109.5 . .
C10 C32 H32A 109.5 . .
C10 C32 H32B 109.5 . .
H32A C32 H32B 109.5 . .
C10 C32 H32C 109.5 . .
H32A C32 H32C 109.5 . .
H32B C32 H32C 109.5 . .
O1A C1A H1AC 105.9 . .
O1A C1A H1AA 115.2 . .
H1AC C1A H1AA 106.2 . .
O1A C1A H1AB 111.9 . .
H1AC C1A H1AB 106.2 . .
H1AA C1A H1AB 110.7 . .

loop_
_geom_bond_atom_site_label_1
_geom_bond_atom_site_label_2
_geom_bond_distance
_geom_bond_site_symmetry_2
S1 O2 1.406(5) .
S1 O1 1.409(6) .
S1 N3 1.588(6) .
S1 C13 1.777(8) .
S2 O3 1.406(6) .
S2 O4 1.448(6) .
S2 N4 1.603(6) .
S2 C24 1.761(9) .
N1 C1 1.353(9) .
N1 C4 1.406(8) .
N1 H1A 0.8800 .
N2 C9 1.374(8) .
N2 C6 1.377(7) .
N2 H2A 0.8800 .
N3 C12 1.448(9) .
N3 C11 1.469(8) .
N4 C23 1.461(9) .
N4 C22 1.467(8) .
C1 C2 1.374(9) .
C1 C10 1.490(9) 3_666
C2 C3 1.388(9) .
C2 C11 1.465(10) .
C3 C4 1.346(9) .
C3 C12 1.494(10) .
C4 C5 1.497(10) .
C5 C6 1.519(9) .
C5 C20 1.522(9) .
C5 C21 1.527(10) .
C6 C7 1.345(8) .
C7 C8 1.405(9) .
C7 C22 1.492(9) .
C8 C9 1.358(9) .
C8 C23 1.502(9) .
C9 C10 1.497(9) .
C10 C32 1.490(13) .
C10 C1 1.490(9) 3_666
C10 C31 1.519(11) .
C11 H11A 0.9900 .
C11 H11B 0.9900 .
C12 H12A 0.9900 .
C12 H12B 0.9900 .
C13 C18 1.363(10) .
C13 C14 1.370(11) .
C14 C15 1.369(11) .
C14 H14A 0.9500 .
C15 C16 1.367(12) .
C15 H15A 0.9500 .
C16 C17 1.377(11) .
C16 C19 1.493(12) .
C17 C18 1.361(10) .
C17 H17A 0.9500 .
C18 H18A 0.9500 .
C19 H19A 0.9800 .
C19 H19B 0.9800 .
C19 H19C 0.9800 .
C20 H20A 0.9800 .
C20 H20B 0.9800 .
C20 H20C 0.9800 .
C21 H21A 0.9800 .
C21 H21B 0.9800 .
C21 H21C 0.9800 .
C22 H22A 0.9900 .
C22 H22B 0.9900 .
C23 H23A 0.9900 .
C23 H23B 0.9900 .
C24 C29 1.349(10) .
C24 C25 1.371(11) .
C25 C26 1.376(13) .
C25 H25A 0.9500 .
C26 C27 1.353(13) .
C26 H26A 0.9500 .
C27 C28 1.360(11) .
C27 C30 1.487(13) .
C28 C29 1.374(11) .
C28 H28A 0.9500 .
C29 H29A 0.9500 .
C30 H30A 0.9800 .
C30 H30B 0.9800 .
C30 H30C 0.9800 .
C31 H31A 0.9800 .
C31 H31B 0.9800 .
C31 H31C 0.9800 .
C32 H32A 0.9800 .
C32 H32B 0.9800 .
C32 H32C 0.9800 .
O1A C1A 1.357(9) .
C1A H1AC 0.9599 .
C1A H1AA 0.9602 .
C1A H1AB 0.9601 .

loop_
_geom_hbond_atom_site_label_D
_geom_hbond_atom_site_label_H
_geom_hbond_atom_site_label_A
_geom_hbond_distance_DH
_geom_hbond_distance_HA
_geom_hbond_distance_DA
_geom_hbond_angle_DHA
N1 H1A O1A 0.88 2.25 3.044(9) 150.5
N2 H2A O1A 0.88 2.27 3.062(7) 150.5

loop_
_geom_torsion_atom_site_label_1
_geom_torsion_atom_site_label_2
_geom_torsion_atom_site_label_3
_geom_torsion_atom_site_label_4
_geom_torsion
_geom_torsion_site_symmetry_1
_geom_torsion_site_symmetry_4
O2 S1 N3 C12 46.9(6) . .
O1 S1 N3 C12 -180.0(6) . .
C13 S1 N3 C12 -65.4(7) . .
O2 S1 N3 C11 -163.9(6) . .
O1 S1 N3 C11 -30.7(7) . .
C13 S1 N3 C11 83.8(7) . .
O3 S2 N4 C23 -45.5(7) . .
O4 S2 N4 C23 -177.7(6) . .
C24 S2 N4 C23 67.9(7) . .
O3 S2 N4 C22 158.9(6) . .
O4 S2 N4 C22 26.7(7) . .
C24 S2 N4 C22 -87.8(7) . .
C4 N1 C1 C2 -0.2(8) . .
C4 N1 C1 C10 173.0(6) . 3_666
N1 C1 C2 C3 0.6(8) . .
C10 C1 C2 C3 -171.0(8) 3_666 .
N1 C1 C2 C11 -180.0(9) . .
C10 C1 C2 C11 8.4(16) 3_666 .
C1 C2 C3 C4 -0.8(8) . .
C11 C2 C3 C4 179.6(6) . .
C1 C2 C3 C12 178.4(6) . .
C11 C2 C3 C12 -1.2(8) . .
C2 C3 C4 N1 0.7(7) . .
C12 C3 C4 N1 -178.2(9) . .
C2 C3 C4 C5 -172.9(7) . .
C12 C3 C4 C5 8.3(15) . .
C1 N1 C4 C3 -0.3(8) . .
C1 N1 C4 C5 174.0(6) . .
C3 C4 C5 C6 89.3(9) . .
N1 C4 C5 C6 -83.3(8) . .
C3 C4 C5 C20 -29.0(10) . .
N1 C4 C5 C20 158.4(6) . .
C3 C4 C5 C21 -147.4(8) . .
N1 C4 C5 C21 40.0(9) . .
C9 N2 C6 C7 -0.3(8) . .
C9 N2 C6 C5 -177.5(7) . .
C4 C5 C6 C7 -90.4(9) . .
C20 C5 C6 C7 27.4(12) . .
C21 C5 C6 C7 146.7(8) . .
C4 C5 C6 N2 85.8(9) . .
C20 C5 C6 N2 -156.4(7) . .
C21 C5 C6 N2 -37.0(9) . .
N2 C6 C7 C8 0.2(8) . .
C5 C6 C7 C8 176.9(7) . .
N2 C6 C7 C22 177.1(9) . .
C5 C6 C7 C22 -6.2(16) . .
C6 C7 C8 C9 0.0(9) . .
C22 C7 C8 C9 -177.9(7) . .
C6 C7 C8 C23 179.2(6) . .
C22 C7 C8 C23 1.4(9) . .
C7 C8 C9 N2 -0.2(8) . .
C23 C8 C9 N2 -179.1(9) . .
C7 C8 C9 C10 174.8(8) . .
C23 C8 C9 C10 -4.1(17) . .
C6 N2 C9 C8 0.3(8) . .
C6 N2 C9 C10 -175.2(7) . .
C8 C9 C10 C32 -97.6(11) . .
N2 C9 C10 C32 76.5(9) . .
C8 C9 C10 C1 141.5(9) . 3_666
N2 C9 C10 C1 -44.3(12) . 3_666
C8 C9 C10 C31 20.1(13) . .
N2 C9 C10 C31 -165.8(7) . .
C1 C2 C11 N3 -176.6(8) . .
C3 C2 C11 N3 2.8(8) . .
C12 N3 C11 C2 -3.6(8) . .
S1 N3 C11 C2 -153.7(5) . .
C11 N3 C12 C3 2.9(8) . .
S1 N3 C12 C3 154.8(5) . .
C4 C3 C12 N3 177.9(9) . .
C2 C3 C12 N3 -1.0(8) . .
O2 S1 C13 C18 -28.3(8) . .
O1 S1 C13 C18 -161.3(7) . .
N3 S1 C13 C18 86.2(7) . .
O2 S1 C13 C14 155.6(7) . .
O1 S1 C13 C14 22.6(8) . .
N3 S1 C13 C14 -89.8(8) . .
C18 C13 C14 C15 -1.0(13) . .
S1 C13 C14 C15 175.2(7) . .
C13 C14 C15 C16 -2.1(15) . .
C14 C15 C16 C17 4.0(14) . .
C14 C15 C16 C19 -176.0(9) . .
C15 C16 C17 C18 -2.8(13) . .
C19 C16 C17 C18 177.2(8) . .
C16 C17 C18 C13 -0.2(13) . .
C14 C13 C18 C17 2.2(13) . .
S1 C13 C18 C17 -174.0(7) . .
C23 N4 C22 C7 12.5(8) . .
S2 N4 C22 C7 169.5(5) . .
C6 C7 C22 N4 175.2(9) . .
C8 C7 C22 N4 -8.0(8) . .
C22 N4 C23 C8 -11.8(8) . .
S2 N4 C23 C8 -169.0(5) . .
C9 C8 C23 N4 -175.1(9) . .
C7 C8 C23 N4 6.0(8) . .
O3 S2 C24 C29 -163.0(6) . .
O4 S2 C24 C29 -30.3(7) . .
N4 S2 C24 C29 82.6(7) . .
O3 S2 C24 C25 16.4(7) . .
O4 S2 C24 C25 149.1(6) . .
N4 S2 C24 C25 -97.9(7) . .
C29 C24 C25 C26 -2.6(13) . .
S2 C24 C25 C26 177.9(7) . .
C24 C25 C26 C27 2.0(14) . .
C25 C26 C27 C28 0.3(14) . .
C25 C26 C27 C30 -178.2(8) . .
C26 C27 C28 C29 -2.0(13) . .
C30 C27 C28 C29 176.4(8) . .
C25 C24 C29 C28 1.0(12) . .
S2 C24 C29 C28 -179.6(6) . .
C27 C28 C29 C24 1.3(12) . .
